data_4116216
loop_
_publ_author_name
'Michael Harmjanz'
'Hubert S. Gill'
'Michael J. Scott'

_publ_contact_author_address
;
 Department of Chemistry, University of Florida, Gainesville, FL 32611-7200, 
;
_publ_contact_author_email mjscott@chem.ufl.edu
_publ_section_title
;
 Porphodimethene-Porphyrin Interconversion: A Tetrapyrrolic
 Redox-Switchable Macrocycle
;
_journal_name_full 'Journal of the American Chemical Society'
_journal_page_first 10476
_journal_page_last 10477
_journal_paper_doi 10.1021/ja003004c
_journal_volume 122
_journal_year 2000
_chemical_formula_sum 'C85.25 H84 Co2 N4 O10.25 Zn'
_chemical_formula_weight 1511.79
_chemical_name_systematic '8*5.25 MeOH'
_space_group_IT_number 14
_symmetry_cell_setting monoclinic
_symmetry_space_group_name_Hall '-P 2ybc'
_symmetry_space_group_name_H-M 'P 1 21/c 1'
_atom_sites_solution_hydrogens geom
_atom_sites_solution_primary direct
_atom_sites_solution_secondary difmap
_audit_creation_method SHELXL-97
_cell_angle_alpha 90.00
_cell_angle_beta 107.913(2)
_cell_angle_gamma 90.00
_cell_formula_units_Z 4
_cell_length_a 29.448(3)
_cell_length_b 12.5880(12)
_cell_length_c 21.842(2)
_cell_measurement_temperature 173(2)
_cell_volume 7704.2(13)
_computing_cell_refinement 'BRUKER AXS SMART'
_computing_data_collection 'BRUKER AXS SMART'
_computing_data_reduction 'BRUKER AXS SAINT'
_computing_molecular_graphics 'SHELXL XP'
_computing_structure_refinement 'SHELXL-97 (Sheldrick, 1997)'
_computing_structure_solution 'SHELXS-97 (Sheldrick, 1990)'
_diffrn_ambient_temperature 173(2)
_diffrn_measured_fraction_theta_full 0.965
_diffrn_measured_fraction_theta_max 0.965
_diffrn_radiation_monochromator graphite
_diffrn_radiation_source 'fine-focus sealed tube'
_diffrn_radiation_type MoK\a
_diffrn_radiation_wavelength 0.71073
_diffrn_reflns_av_R_equivalents 0.1122
_diffrn_reflns_av_sigmaI/netI 0.1149
_diffrn_reflns_limit_h_max 26
_diffrn_reflns_limit_h_min -32
_diffrn_reflns_limit_k_max 13
_diffrn_reflns_limit_k_min -13
_diffrn_reflns_limit_l_max 24
_diffrn_reflns_limit_l_min -14
_diffrn_reflns_number 24568
_diffrn_reflns_theta_full 23.00
_diffrn_reflns_theta_max 23.00
_diffrn_reflns_theta_min 1.77
_exptl_absorpt_coefficient_mu 0.796
_exptl_absorpt_correction_T_max 1.000
_exptl_absorpt_correction_T_min 0.489
_exptl_absorpt_correction_type SADABS
_exptl_crystal_density_diffrn 1.303
_exptl_crystal_F_000 3158
_refine_diff_density_max 0.874
_refine_diff_density_min -0.977
_refine_diff_density_rms 0.116
_refine_ls_extinction_method none
_refine_ls_goodness_of_fit_ref 1.060
_refine_ls_hydrogen_treatment mixed
_refine_ls_matrix_type full
_refine_ls_number_parameters 942
_refine_ls_number_reflns 10341
_refine_ls_number_restraints 0
_refine_ls_restrained_S_all 1.060
_refine_ls_R_factor_all 0.1352
_refine_ls_R_factor_gt 0.0867
_refine_ls_shift/su_max 0.009
_refine_ls_shift/su_mean 0.000
_refine_ls_structure_factor_coef Fsqd
_refine_ls_weighting_details 'calc w=1/[\s^2^(Fo^2^)+(0.0838P)^2^+52.3701P] where P=(Fo^2^+2Fc^2^)/3'
_refine_ls_weighting_scheme calc
_refine_ls_wR_factor_gt 0.1955
_refine_ls_wR_factor_ref 0.2260
_reflns_number_gt 6821
_reflns_number_total 10341
_reflns_threshold_expression >2sigma(I)
_cod_data_source_file ja003004c_2.cif
_cod_data_source_block 8
_cod_database_code 4116216

loop_
_symmetry_equiv_pos_as_xyz
'x, y, z'
'-x, y+1/2, -z+1/2'
'-x, -y, -z'
'x, -y-1/2, z-1/2'

loop_
_atom_site_label
_atom_site_type_symbol
_atom_site_fract_x
_atom_site_fract_y
_atom_site_fract_z
_atom_site_U_iso_or_equiv
_atom_site_adp_type
_atom_site_occupancy
_atom_site_symmetry_multiplicity
_atom_site_calc_flag
_atom_site_refinement_flags
Zn1 Zn 0.26213(3) 0.84085(7) 0.18037(5) 0.0177(3) Uani 1 1 d .
Co1 Co 0.25280(5) 0.90756(9) 0.51674(6) 0.0294(3) Uani 1 1 d .
Co2 Co 0.22240(4) 1.24975(9) 0.28006(6) 0.0251(3) Uani 1 1 d .
N1 N 0.3323(2) 0.7878(5) 0.2084(3) 0.0198(16) Uani 1 1 d .
N2 N 0.2452(2) 0.7100(5) 0.2272(3) 0.0194(16) Uani 1 1 d .
N3 N 0.1908(2) 0.8512(5) 0.1288(3) 0.0202(16) Uani 1 1 d .
N4 N 0.2775(2) 0.9272(5) 0.1093(3) 0.0197(16) Uani 1 1 d .
O1 O 0.3424(2) 1.1733(5) 0.1825(3) 0.0383(17) Uani 1 1 d .
O2 O 0.3948(2) 1.0696(5) 0.2525(3) 0.0386(17) Uani 1 1 d .
O3 O 0.1443(2) 0.9960(5) 0.2425(4) 0.0436(19) Uani 1 1 d .
O4 O 0.1943(2) 0.8884(5) 0.3115(3) 0.0344(16) Uani 1 1 d .
O5 O 0.2611(2) 0.9468(4) 0.2526(3) 0.0285(15) Uani 1 1 d .
C1 C 0.3652(3) 0.9090(6) 0.1450(4) 0.0189(19) Uani 1 1 d .
C2 C 0.3695(3) 0.8336(6) 0.1929(4) 0.0185(19) Uani 1 1 d .
C3 C 0.4137(3) 0.7846(6) 0.2303(4) 0.025(2) Uani 1 1 d .
H3A H 0.4442 0.8039 0.2306 0.030 Uiso 1 1 calc R
C4 C 0.4024(3) 0.7060(7) 0.2647(4) 0.027(2) Uani 1 1 d .
H4A H 0.4237 0.6588 0.2917 0.032 Uiso 1 1 calc R
C5 C 0.3515(3) 0.7080(6) 0.2522(4) 0.024(2) Uani 1 1 d .
C6 C 0.3258(3) 0.6389(6) 0.2795(4) 0.0196(19) Uani 1 1 d .
C7 C 0.2763(3) 0.6435(6) 0.2703(4) 0.021(2) Uani 1 1 d .
C8 C 0.2514(3) 0.5803(6) 0.3030(5) 0.028(2) Uani 1 1 d .
H8A H 0.2647 0.5283 0.3335 0.033 Uiso 1 1 calc R
C9 C 0.2052(3) 0.6088(6) 0.2823(5) 0.025(2) Uani 1 1 d .
H9A H 0.1806 0.5820 0.2963 0.030 Uiso 1 1 calc R
C10 C 0.2013(3) 0.6904(6) 0.2333(4) 0.021(2) Uani 1 1 d .
C11 C 0.1585(3) 0.7363(6) 0.1967(4) 0.0197(19) Uani 1 1 d .
C12 C 0.1534(3) 0.8086(6) 0.1453(4) 0.0196(19) Uani 1 1 d .
C13 C 0.1088(3) 0.8435(7) 0.1035(5) 0.031(2) Uani 1 1 d .
H13A H 0.0787 0.8259 0.1058 0.037 Uiso 1 1 calc R
C14 C 0.1190(3) 0.9077(7) 0.0596(4) 0.027(2) Uani 1 1 d .
H14A H 0.0970 0.9422 0.0255 0.033 Uiso 1 1 calc R
C15 C 0.1704(3) 0.9124(7) 0.0755(4) 0.022(2) Uani 1 1 d .
C16 C 0.1949(3) 0.9684(6) 0.0395(4) 0.0199(19) Uani 1 1 d .
C17 C 0.2453(3) 0.9743(6) 0.0568(4) 0.0192(19) Uani 1 1 d .
C18 C 0.2697(3) 1.0298(6) 0.0172(5) 0.028(2) Uani 1 1 d .
H18A H 0.2560 1.0688 -0.0201 0.033 Uiso 1 1 calc R
C19 C 0.3165(3) 1.0122(6) 0.0467(4) 0.025(2) Uani 1 1 d .
H19A H 0.3415 1.0370 0.0329 0.030 Uiso 1 1 calc R
C20 C 0.3212(3) 0.9479(6) 0.1035(4) 0.0200(19) Uani 1 1 d .
C21 C 0.4097(3) 0.9365(7) 0.1272(4) 0.022(2) Uani 1 1 d .
C22 C 0.4292(3) 0.8564(7) 0.1011(5) 0.031(2) Uani 1 1 d .
H22A H 0.4163 0.7885 0.0989 0.037 Uiso 1 1 calc R
C23 C 0.4677(4) 0.8730(9) 0.0775(5) 0.045(3) Uani 1 1 d .
H23A H 0.4807 0.8169 0.0607 0.054 Uiso 1 1 calc R
C24 C 0.4860(3) 0.9732(9) 0.0795(5) 0.041(3) Uani 1 1 d .
H24A H 0.5110 0.9852 0.0629 0.050 Uiso 1 1 calc R
C25 C 0.4677(3) 1.0583(7) 0.1062(5) 0.030(2) Uani 1 1 d .
C26 C 0.4878(3) 1.1606(9) 0.1071(5) 0.044(3) Uani 1 1 d .
H26A H 0.5121 1.1713 0.0889 0.053 Uiso 1 1 calc R
C27 C 0.4715(4) 1.2437(9) 0.1347(6) 0.056(3) Uani 1 1 d .
H27A H 0.4849 1.3107 0.1351 0.067 Uiso 1 1 calc R
C28 C 0.4353(3) 1.2291(7) 0.1620(6) 0.041(3) Uani 1 1 d .
H28A H 0.4245 1.2867 0.1803 0.049 Uiso 1 1 calc R
C29 C 0.4147(3) 1.1291(7) 0.1623(5) 0.030(2) Uani 1 1 d .
C30 C 0.4300(3) 1.0404(7) 0.1322(4) 0.024(2) Uani 1 1 d .
C31 C 0.3802(3) 1.1229(7) 0.2013(5) 0.028(2) Uani 1 1 d .
C32 C 0.3520(3) 0.5465(6) 0.3182(4) 0.021(2) Uani 1 1 d .
C33 C 0.3596(3) 0.4558(6) 0.2855(4) 0.022(2) Uani 1 1 d .
C34 C 0.3794(3) 0.3651(7) 0.3211(5) 0.032(2) Uani 1 1 d .
H34A H 0.3835 0.3043 0.2991 0.039 Uiso 1 1 calc R
C35 C 0.3930(3) 0.3629(7) 0.3866(5) 0.032(2) Uani 1 1 d .
C36 C 0.3874(3) 0.4555(7) 0.4197(5) 0.028(2) Uani 1 1 d .
H36A H 0.3975 0.4562 0.4644 0.033 Uiso 1 1 calc R
C37 C 0.3665(3) 0.5470(6) 0.3854(5) 0.027(2) Uani 1 1 d .
C38 C 0.3468(4) 0.4544(7) 0.2130(5) 0.035(2) Uani 1 1 d .
H38A H 0.3420 0.3824 0.1979 0.052 Uiso 1 1 calc R
H38B H 0.3723 0.4857 0.2003 0.052 Uiso 1 1 calc R
H38C H 0.3180 0.4943 0.1947 0.052 Uiso 1 1 calc R
C39 C 0.4143(4) 0.2642(7) 0.4239(5) 0.042(3) Uani 1 1 d .
H39A H 0.4237 0.2792 0.4691 0.063 Uiso 1 1 calc R
H39B H 0.4417 0.2423 0.4120 0.063 Uiso 1 1 calc R
H39C H 0.3910 0.2083 0.4141 0.063 Uiso 1 1 calc R
C40 C 0.3616(4) 0.6438(7) 0.4230(5) 0.040(3) Uani 1 1 d .
H40A H 0.3391 0.6919 0.3955 0.060 Uiso 1 1 calc R
H40B H 0.3921 0.6783 0.4392 0.060 Uiso 1 1 calc R
H40C H 0.3506 0.6233 0.4583 0.060 Uiso 1 1 calc R
C41 C 0.1132(3) 0.7003(6) 0.2094(4) 0.023(2) Uani 1 1 d .
C42 C 0.0924(3) 0.6082(7) 0.1788(5) 0.034(2) Uani 1 1 d .
H42A H 0.1064 0.5722 0.1521 0.041 Uiso 1 1 calc R
C43 C 0.0506(3) 0.5690(9) 0.1878(5) 0.041(3) Uani 1 1 d .
H43A H 0.0367 0.5077 0.1662 0.049 Uiso 1 1 calc R
C44 C 0.0299(3) 0.6179(8) 0.2269(5) 0.042(3) Uani 1 1 d .
H44A H 0.0019 0.5903 0.2318 0.050 Uiso 1 1 calc R
C45 C 0.0505(3) 0.7125(7) 0.2616(5) 0.031(2) Uani 1 1 d .
C46 C 0.0295(3) 0.7609(8) 0.3035(5) 0.036(2) Uani 1 1 d .
H46A H 0.0027 0.7305 0.3104 0.043 Uiso 1 1 calc R
C47 C 0.0480(3) 0.8527(8) 0.3345(5) 0.037(3) Uani 1 1 d .
H47A H 0.0346 0.8845 0.3632 0.044 Uiso 1 1 calc R
C48 C 0.0876(3) 0.8978(8) 0.3222(5) 0.035(2) Uani 1 1 d .
H48A H 0.0987 0.9622 0.3420 0.043 Uiso 1 1 calc R
C49 C 0.1109(3) 0.8550(7) 0.2837(5) 0.031(2) Uani 1 1 d .
C50 C 0.0932(3) 0.7567(7) 0.2517(5) 0.028(2) Uani 1 1 d .
C51 C 0.1531(3) 0.9168(7) 0.2770(5) 0.026(2) Uani 1 1 d .
C52 C 0.1653(3) 1.0228(6) -0.0203(4) 0.022(2) Uani 1 1 d .
C53 C 0.1469(3) 0.9645(6) -0.0767(4) 0.023(2) Uani 1 1 d .
C54 C 0.1174(3) 1.0149(6) -0.1318(4) 0.025(2) Uani 1 1 d .
H54A H 0.1057 0.9757 -0.1695 0.030 Uiso 1 1 calc R
C55 C 0.1053(3) 1.1206(7) -0.1318(4) 0.030(2) Uani 1 1 d .
C56 C 0.1240(3) 1.1768(7) -0.0752(5) 0.031(2) Uani 1 1 d .
H56A H 0.1160 1.2482 -0.0742 0.037 Uiso 1 1 calc R
C57 C 0.1542(3) 1.1310(7) -0.0199(4) 0.025(2) Uani 1 1 d .
C58 C 0.1565(4) 0.8466(7) -0.0793(5) 0.040(3) Uani 1 1 d .
H58A H 0.1438 0.8219 -0.1229 0.060 Uiso 1 1 calc R
H58B H 0.1416 0.8090 -0.0525 0.060 Uiso 1 1 calc R
H58C H 0.1903 0.8342 -0.0643 0.060 Uiso 1 1 calc R
C59 C 0.0725(4) 1.1737(8) -0.1910(5) 0.045(3) Uani 1 1 d .
H59A H 0.0679 1.2466 -0.1815 0.067 Uiso 1 1 calc R
H59B H 0.0423 1.1378 -0.2039 0.067 Uiso 1 1 calc R
H59C H 0.0865 1.1704 -0.2253 0.067 Uiso 1 1 calc R
C60 C 0.1744(4) 1.1963(7) 0.0404(5) 0.040(3) Uani 1 1 d .
H60A H 0.1630 1.2680 0.0326 0.060 Uiso 1 1 calc R
H60B H 0.2086 1.1957 0.0525 0.060 Uiso 1 1 calc R
H60C H 0.1643 1.1664 0.0746 0.060 Uiso 1 1 calc R
C61 C 0.3240(4) 0.9266(8) 0.5324(5) 0.041(3) Uani 1 1 d .
H61A H 0.3441 0.9834 0.5573 0.049 Uiso 1 1 calc R
C62 C 0.3144(4) 0.8266(9) 0.5560(6) 0.046(3) Uani 1 1 d .
H62A H 0.3267 0.8020 0.6007 0.056 Uiso 1 1 calc R
C63 C 0.2844(4) 0.7693(8) 0.5041(5) 0.039(3) Uani 1 1 d .
H63A H 0.2718 0.6979 0.5066 0.047 Uiso 1 1 calc R
C64 C 0.2742(4) 0.8330(8) 0.4473(6) 0.044(3) Uani 1 1 d .
H64A H 0.2540 0.8133 0.4041 0.053 Uiso 1 1 calc R
C65 C 0.2983(4) 0.9286(8) 0.4653(5) 0.045(3) Uani 1 1 d .
H65A H 0.2976 0.9886 0.4364 0.054 Uiso 1 1 calc R
C66 C 0.2297(4) 1.0326(8) 0.5582(5) 0.040(3) Uani 1 1 d .
H66A H 0.2491 1.0928 0.5800 0.048 Uiso 1 1 calc R
C67 C 0.2225(4) 0.9357(7) 0.5871(5) 0.038(3) Uani 1 1 d .
H67A H 0.2359 0.9168 0.6327 0.045 Uiso 1 1 calc R
C68 C 0.1926(4) 0.8717(8) 0.5385(6) 0.042(3) Uani 1 1 d .
H68A H 0.1814 0.8001 0.5442 0.051 Uiso 1 1 calc R
C69 C 0.1822(4) 0.9276(8) 0.4802(5) 0.042(3) Uani 1 1 d .
H69A H 0.1622 0.9019 0.4383 0.050 Uiso 1 1 calc R
C70 C 0.2043(4) 1.0260(8) 0.4922(5) 0.041(3) Uani 1 1 d .
H70A H 0.2028 1.0812 0.4600 0.050 Uiso 1 1 calc R
C71 C 0.2302(4) 1.3383(9) 0.2070(5) 0.048(3) Uani 1 1 d .
H71A H 0.2510 1.4002 0.2107 0.058 Uiso 1 1 calc R
C72 C 0.1825(4) 1.3391(8) 0.2061(5) 0.047(3) Uani 1 1 d .
H72A H 0.1641 1.4022 0.2098 0.056 Uiso 1 1 calc R
C73 C 0.1659(4) 1.2344(8) 0.1999(5) 0.041(3) Uani 1 1 d .
H73A H 0.1338 1.2116 0.1986 0.049 Uiso 1 1 calc R
C74 C 0.2028(4) 1.1680(8) 0.1973(5) 0.040(3) Uani 1 1 d .
H74A H 0.2011 1.0904 0.1932 0.048 Uiso 1 1 calc R
C75 C 0.2424(4) 1.2306(10) 0.2002(5) 0.046(3) Uani 1 1 d .
H75A H 0.2734 1.2048 0.1989 0.055 Uiso 1 1 calc R
C76 C 0.2693(3) 1.3024(6) 0.3640(5) 0.030(2) Uani 1 1 d .
H76A H 0.2930 1.3591 0.3689 0.036 Uiso 1 1 calc R
C77 C 0.2219(3) 1.3139(7) 0.3649(5) 0.031(2) Uani 1 1 d .
H77A H 0.2067 1.3813 0.3699 0.037 Uiso 1 1 calc R
C78 C 0.1992(3) 1.2137(7) 0.3555(5) 0.033(2) Uani 1 1 d .
H78A H 0.1661 1.1996 0.3536 0.040 Uiso 1 1 calc R
C79 C 0.2332(3) 1.1363(7) 0.3492(4) 0.029(2) Uani 1 1 d .
H79A H 0.2279 1.0598 0.3425 0.035 Uiso 1 1 calc R
C80 C 0.2760(3) 1.1923(7) 0.3544(5) 0.034(2) Uani 1 1 d .
H80A H 0.3055 1.1604 0.3510 0.041 Uiso 1 1 calc R
C83 C 0.3769(5) 0.9381(9) 0.3668(6) 0.065(4) Uani 1 1 d .
H83A H 0.4092 0.9537 0.3688 0.098 Uiso 1 1 calc R
H83B H 0.3681 0.8695 0.3475 0.098 Uiso 1 1 calc R
H83C H 0.3742 0.9380 0.4095 0.098 Uiso 1 1 calc R
O7 O 0.3460(2) 1.0164(5) 0.3292(3) 0.0330(16) Uani 1 1 d .
H7 H 0.3219 0.9878 0.3057 0.049 Uiso 1 1 calc R
C84 C 0.0239(4) 1.0075(11) 0.1527(7) 0.071(4) Uani 1 1 d .
H84A H 0.0274 0.9430 0.1771 0.107 Uiso 1 1 calc R
H84B H 0.0276 0.9928 0.1114 0.107 Uiso 1 1 calc R
H84C H -0.0073 1.0366 0.1470 0.107 Uiso 1 1 calc R
O8 O 0.0584(3) 1.0804(7) 0.1855(6) 0.079(3) Uani 1 1 d .
H8 H 0.0847 1.0517 0.1963 0.119 Uiso 1 1 calc R
C85 C 0.3308(6) 1.2866(9) 0.0291(7) 0.077(4) Uani 1 1 d .
H85A H 0.3613 1.3217 0.0416 0.116 Uiso 1 1 calc R
H85B H 0.3104 1.3190 -0.0093 0.116 Uiso 1 1 calc R
H85C H 0.3352 1.2129 0.0210 0.116 Uiso 1 1 calc R
O9 O 0.3106(4) 1.2953(8) 0.0772(5) 0.084(3) Uani 1 1 d .
H9 H 0.2845 1.2661 0.0662 0.126 Uiso 1 1 calc R
C86 C 0.4814(6) 0.5426(16) 0.2046(12) 0.157(11) Uani 1 1 d .
H86A H 0.4779 0.4968 0.2380 0.235 Uiso 1 1 calc R
H86B H 0.4518 0.5457 0.1703 0.235 Uiso 1 1 calc R
H86C H 0.4900 0.6126 0.2217 0.235 Uiso 1 1 calc R
O10 O 0.5148(5) 0.5052(12) 0.1825(7) 0.136(5) Uani 1 1 d .
H10 H 0.5085 0.5196 0.1442 0.204 Uiso 1 1 calc R
C87 C -0.0271(13) 0.676(3) 0.484(2) 0.113(12) Uiso 0.50 1 d P
O11 O -0.0477(9) 0.740(2) 0.4217(14) 0.125(9) Uiso 0.50 1 d P
C88 C -0.0583(13) 1.091(3) 0.4992(18) 0.101(10) Uiso 0.50 1 d P
O12 O -0.0728(12) 0.981(3) 0.4985(18) 0.072(10) Uiso 0.25 1 d P
O12A O -0.0079(13) 1.109(3) 0.5428(19) 0.075(10) Uiso 0.25 1 d P
C89 C 0.445(3) 0.558(6) 0.089(4) 0.11(2) Uiso 0.25 1 d P
O13 O 0.4656(18) 0.567(4) 0.039(3) 0.124(17) Uiso 0.25 1 d P

loop_
_atom_site_aniso_label
_atom_site_aniso_U_11
_atom_site_aniso_U_22
_atom_site_aniso_U_33
_atom_site_aniso_U_23
_atom_site_aniso_U_13
_atom_site_aniso_U_12
Zn1 0.0187(5) 0.0113(5) 0.0191(6) 0.0019(4) -0.0002(4) 0.0002(4)
Co1 0.0380(8) 0.0165(6) 0.0275(8) 0.0064(5) 0.0010(6) 0.0033(6)
Co2 0.0304(7) 0.0184(6) 0.0225(8) 0.0011(5) 0.0022(6) 0.0012(5)
N1 0.019(4) 0.022(4) 0.015(4) 0.001(3) 0.000(3) 0.004(3)
N2 0.020(4) 0.015(4) 0.020(4) 0.001(3) 0.002(3) 0.001(3)
N3 0.011(3) 0.020(4) 0.024(5) 0.000(3) -0.002(3) -0.002(3)
N4 0.014(4) 0.016(4) 0.025(5) 0.003(3) 0.000(3) 0.004(3)
O1 0.036(4) 0.032(4) 0.044(5) 0.000(3) 0.007(4) 0.009(3)
O2 0.039(4) 0.037(4) 0.038(5) 0.011(3) 0.010(4) 0.001(3)
O3 0.036(4) 0.024(4) 0.071(6) 0.020(4) 0.017(4) 0.006(3)
O4 0.027(4) 0.030(4) 0.042(5) 0.001(3) 0.005(3) 0.001(3)
O5 0.031(3) 0.015(3) 0.039(4) -0.005(3) 0.010(3) 0.001(3)
C1 0.018(4) 0.014(4) 0.018(5) -0.003(4) -0.004(4) 0.000(3)
C2 0.007(4) 0.013(4) 0.033(6) 0.003(4) 0.004(4) 0.002(3)
C3 0.021(5) 0.020(5) 0.030(6) 0.002(4) 0.002(4) 0.001(4)
C4 0.022(5) 0.022(5) 0.028(6) 0.005(4) -0.002(4) 0.009(4)
C5 0.031(5) 0.018(5) 0.020(5) -0.001(4) 0.004(4) -0.001(4)
C6 0.027(5) 0.010(4) 0.017(5) 0.001(3) 0.000(4) 0.003(4)
C7 0.029(5) 0.009(4) 0.020(5) 0.002(4) 0.003(4) 0.002(4)
C8 0.032(5) 0.014(5) 0.035(6) 0.005(4) 0.006(5) -0.002(4)
C9 0.031(5) 0.012(4) 0.033(6) 0.000(4) 0.009(5) -0.004(4)
C10 0.020(5) 0.013(4) 0.023(5) 0.000(4) -0.003(4) 0.004(4)
C11 0.015(4) 0.011(4) 0.028(6) -0.002(4) 0.000(4) -0.005(3)
C12 0.014(4) 0.022(5) 0.019(5) 0.011(4) 0.000(4) 0.007(4)
C13 0.024(5) 0.034(5) 0.033(6) 0.008(5) 0.007(5) -0.002(4)
C14 0.029(5) 0.027(5) 0.022(6) 0.007(4) 0.002(4) 0.002(4)
C15 0.025(5) 0.022(5) 0.017(5) 0.015(4) 0.004(4) 0.003(4)
C16 0.017(4) 0.017(4) 0.019(5) 0.002(4) -0.005(4) 0.004(3)
C17 0.027(5) 0.010(4) 0.021(5) 0.006(4) 0.009(4) 0.002(4)
C18 0.032(5) 0.014(5) 0.037(6) 0.014(4) 0.010(5) 0.003(4)
C19 0.026(5) 0.019(5) 0.032(6) 0.001(4) 0.010(5) -0.002(4)
C20 0.032(5) 0.005(4) 0.018(5) 0.001(3) 0.000(4) 0.001(4)
C21 0.018(4) 0.029(5) 0.017(5) 0.008(4) 0.001(4) 0.006(4)
C22 0.031(5) 0.030(5) 0.029(6) -0.002(4) 0.007(5) 0.002(4)
C23 0.034(6) 0.062(8) 0.039(7) 0.005(6) 0.010(5) 0.016(5)
C24 0.018(5) 0.072(8) 0.031(6) 0.014(6) 0.004(5) 0.007(5)
C25 0.024(5) 0.038(6) 0.026(6) 0.011(4) 0.003(5) 0.005(4)
C26 0.024(5) 0.065(8) 0.040(7) 0.020(6) 0.005(5) -0.017(5)
C27 0.043(7) 0.044(7) 0.074(10) 0.019(6) 0.010(7) -0.018(6)
C28 0.035(6) 0.026(6) 0.058(8) 0.009(5) 0.008(6) -0.010(5)
C29 0.021(5) 0.021(5) 0.039(7) 0.009(4) -0.001(5) -0.003(4)
C30 0.018(4) 0.027(5) 0.021(6) 0.006(4) -0.002(4) 0.000(4)
C31 0.030(5) 0.011(5) 0.030(6) -0.009(4) -0.007(5) -0.007(4)
C32 0.021(5) 0.011(4) 0.031(6) 0.004(4) 0.007(4) 0.000(4)
C33 0.023(5) 0.016(5) 0.021(5) 0.010(4) -0.003(4) 0.002(4)
C34 0.033(5) 0.021(5) 0.037(7) 0.000(4) 0.005(5) 0.000(4)
C35 0.024(5) 0.029(6) 0.033(7) 0.016(5) -0.005(5) 0.004(4)
C36 0.017(4) 0.035(6) 0.024(6) 0.009(4) -0.005(4) 0.000(4)
C37 0.030(5) 0.017(5) 0.029(6) 0.005(4) 0.003(5) 0.004(4)
C38 0.041(6) 0.021(5) 0.038(7) 0.004(4) 0.006(5) 0.006(4)
C39 0.043(6) 0.030(6) 0.045(7) 0.016(5) 0.003(6) 0.007(5)
C40 0.060(7) 0.032(6) 0.023(6) -0.003(5) 0.006(5) 0.005(5)
C41 0.026(5) 0.017(5) 0.025(6) 0.007(4) 0.005(4) 0.005(4)
C42 0.036(6) 0.028(5) 0.035(6) 0.001(5) 0.007(5) -0.007(4)
C43 0.028(5) 0.049(7) 0.032(7) 0.010(5) -0.010(5) -0.011(5)
C44 0.027(5) 0.042(6) 0.050(8) 0.026(5) 0.001(5) -0.006(5)
C45 0.013(4) 0.033(5) 0.039(6) 0.022(5) -0.003(5) 0.000(4)
C46 0.020(5) 0.053(7) 0.032(6) 0.013(5) 0.006(5) 0.006(5)
C47 0.022(5) 0.057(7) 0.031(6) 0.013(5) 0.008(5) 0.016(5)
C48 0.020(5) 0.038(6) 0.045(7) 0.010(5) 0.006(5) 0.014(4)
C49 0.023(5) 0.031(6) 0.035(6) 0.007(5) 0.004(5) -0.001(4)
C50 0.016(4) 0.029(5) 0.037(6) 0.014(4) 0.005(4) 0.006(4)
C51 0.033(5) 0.018(5) 0.027(6) -0.006(4) 0.008(5) -0.004(4)
C52 0.022(5) 0.017(5) 0.025(6) 0.006(4) 0.006(4) -0.010(4)
C53 0.025(5) 0.020(5) 0.018(5) 0.002(4) -0.003(4) 0.001(4)
C54 0.031(5) 0.017(5) 0.022(6) -0.001(4) -0.002(4) -0.002(4)
C55 0.022(5) 0.039(6) 0.019(6) 0.009(4) -0.006(4) -0.003(4)
C56 0.032(5) 0.023(5) 0.035(6) 0.008(4) 0.006(5) 0.007(4)
C57 0.024(5) 0.029(5) 0.020(5) 0.002(4) 0.002(4) -0.006(4)
C58 0.055(7) 0.028(6) 0.033(7) 0.004(5) 0.006(5) 0.000(5)
C59 0.045(6) 0.036(6) 0.033(7) 0.015(5) -0.018(5) 0.010(5)
C60 0.066(7) 0.029(6) 0.017(6) -0.004(4) 0.000(5) 0.008(5)
C61 0.047(6) 0.026(6) 0.048(8) 0.014(5) 0.013(6) 0.002(5)
C62 0.043(6) 0.050(7) 0.039(7) 0.009(6) 0.001(6) 0.015(5)
C63 0.045(6) 0.034(6) 0.044(7) 0.015(5) 0.021(6) 0.017(5)
C64 0.056(7) 0.023(6) 0.051(8) -0.003(5) 0.011(6) 0.012(5)
C65 0.059(7) 0.034(6) 0.042(8) 0.013(5) 0.015(6) 0.013(5)
C66 0.056(7) 0.024(6) 0.041(7) 0.003(5) 0.016(6) 0.002(5)
C67 0.048(6) 0.022(5) 0.039(7) 0.013(5) 0.007(6) 0.006(5)
C68 0.045(6) 0.023(5) 0.053(8) -0.005(5) 0.005(6) -0.003(5)
C69 0.037(6) 0.039(6) 0.034(7) -0.004(5) -0.011(5) 0.007(5)
C70 0.055(7) 0.027(6) 0.043(8) 0.015(5) 0.017(6) 0.016(5)
C71 0.065(8) 0.053(7) 0.022(6) 0.006(5) 0.006(6) -0.027(6)
C72 0.067(8) 0.034(6) 0.034(7) -0.001(5) 0.007(6) 0.007(6)
C73 0.045(6) 0.042(7) 0.028(7) 0.006(5) 0.000(5) 0.008(5)
C74 0.063(7) 0.036(6) 0.012(6) -0.007(4) 0.001(5) 0.001(6)
C75 0.040(6) 0.077(9) 0.024(6) 0.006(6) 0.015(5) 0.009(6)
C76 0.035(5) 0.006(4) 0.043(7) 0.003(4) 0.004(5) 0.002(4)
C77 0.049(6) 0.014(5) 0.025(6) -0.008(4) 0.003(5) 0.001(4)
C78 0.035(5) 0.032(6) 0.032(6) -0.004(4) 0.009(5) 0.002(4)
C79 0.050(6) 0.021(5) 0.014(5) 0.005(4) 0.006(5) 0.004(4)
C80 0.030(5) 0.035(6) 0.033(6) 0.001(5) 0.005(5) 0.004(4)
C83 0.092(10) 0.056(8) 0.049(9) 0.015(6) 0.024(8) 0.015(7)
O7 0.023(3) 0.032(4) 0.033(4) -0.009(3) -0.008(3) -0.004(3)
C84 0.052(8) 0.092(10) 0.065(10) -0.013(8) 0.012(8) 0.017(8)
O8 0.039(5) 0.060(6) 0.133(10) 0.034(6) 0.017(6) 0.017(4)
C85 0.132(13) 0.021(6) 0.062(10) 0.009(6) 0.006(10) 0.002(7)
O9 0.113(8) 0.080(7) 0.050(6) 0.004(5) 0.013(6) 0.055(6)
C86 0.063(11) 0.154(18) 0.27(3) -0.113(19) 0.081(16) 0.005(11)
O10 0.095(9) 0.118(10) 0.169(15) -0.050(11) 0.003(10) -0.021(8)

loop_
_atom_type_symbol
_atom_type_description
_atom_type_scat_dispersion_real
_atom_type_scat_dispersion_imag
_atom_type_scat_source
C C 0.0033 0.0016 'International Tables Vol C Tables 4.2.6.8 and 6.1.1.4'
H H 0.0000 0.0000 'International Tables Vol C Tables 4.2.6.8 and 6.1.1.4'
N N 0.0061 0.0033 'International Tables Vol C Tables 4.2.6.8 and 6.1.1.4'
O O 0.0106 0.0060 'International Tables Vol C Tables 4.2.6.8 and 6.1.1.4'
Co Co 0.3494 0.9721 'International Tables Vol C Tables 4.2.6.8 and 6.1.1.4'
Zn Zn 0.2839 1.4301 'International Tables Vol C Tables 4.2.6.8 and 6.1.1.4'

loop_
_geom_angle_atom_site_label_1
_geom_angle_atom_site_label_2
_geom_angle_atom_site_label_3
_geom_angle
N4 Zn1 N3 88.7(3)
N4 Zn1 O5 107.0(2)
N3 Zn1 O5 97.1(3)
N4 Zn1 N1 87.9(3)
N3 Zn1 N1 159.5(3)
O5 Zn1 N1 103.2(3)
N4 Zn1 N2 158.7(3)
N3 Zn1 N2 87.8(3)
O5 Zn1 N2 94.2(2)
N1 Zn1 N2 88.1(3)
C69 Co1 C65 123.3(5)
C69 Co1 C70 40.3(4)
C65 Co1 C70 107.0(4)
C69 Co1 C68 40.8(4)
C65 Co1 C68 160.5(5)
C70 Co1 C68 68.1(4)
C69 Co1 C62 156.5(4)
C65 Co1 C62 68.9(4)
C70 Co1 C62 162.1(5)
C68 Co1 C62 121.5(4)
C69 Co1 C61 160.8(4)
C65 Co1 C61 41.3(4)
C70 Co1 C61 124.5(4)
C68 Co1 C61 157.0(4)
C62 Co1 C61 41.0(4)
C69 Co1 C63 121.1(4)
C65 Co1 C63 68.0(4)
C70 Co1 C63 155.8(5)
C68 Co1 C63 108.2(4)
C62 Co1 C63 40.5(4)
C61 Co1 C63 68.4(4)
C69 Co1 C67 68.6(4)
C65 Co1 C67 157.2(4)
C70 Co1 C67 68.5(4)
C68 Co1 C67 40.6(4)
C62 Co1 C67 108.1(4)
C61 Co1 C67 121.5(4)
C63 Co1 C67 125.3(4)
C69 Co1 C66 68.4(4)
C65 Co1 C66 121.1(4)
C70 Co1 C66 40.6(4)
C68 Co1 C66 68.4(4)
C62 Co1 C66 125.3(5)
C61 Co1 C66 107.6(4)
C63 Co1 C66 162.4(4)
C67 Co1 C66 40.9(4)
C69 Co1 C64 106.4(5)
C65 Co1 C64 40.1(4)
C70 Co1 C64 119.8(4)
C68 Co1 C64 124.4(4)
C62 Co1 C64 69.1(5)
C61 Co1 C64 69.0(5)
C63 Co1 C64 41.1(4)
C67 Co1 C64 161.8(4)
C66 Co1 C64 155.3(4)
C74 Co2 C71 69.0(4)
C74 Co2 C75 40.5(4)
C71 Co2 C75 41.3(4)
C74 Co2 C73 40.3(4)
C71 Co2 C73 68.3(4)
C75 Co2 C73 67.7(4)
C74 Co2 C78 123.0(4)
C71 Co2 C78 156.8(4)
C75 Co2 C78 159.9(4)
C73 Co2 C78 106.9(4)
C74 Co2 C80 118.6(4)
C71 Co2 C80 125.7(4)
C75 Co2 C80 106.8(4)
C73 Co2 C80 153.5(4)
C78 Co2 C80 68.9(4)
C74 Co2 C72 68.3(4)
C71 Co2 C72 40.5(4)
C75 Co2 C72 68.2(4)
C73 Co2 C72 40.5(4)
C78 Co2 C72 121.2(4)
C80 Co2 C72 163.8(4)
C74 Co2 C77 161.5(4)
C71 Co2 C77 122.6(4)
C75 Co2 C77 157.5(4)
C73 Co2 C77 126.5(4)
C78 Co2 C77 40.8(4)
C80 Co2 C77 68.3(4)
C72 Co2 C77 110.0(4)
C74 Co2 C79 104.2(4)
C71 Co2 C79 161.3(4)
C75 Co2 C79 122.5(4)
C73 Co2 C79 118.4(4)
C78 Co2 C79 41.5(4)
C80 Co2 C79 41.0(4)
C72 Co2 C79 154.8(4)
C77 Co2 C79 69.1(4)
C74 Co2 C76 155.0(4)
C71 Co2 C76 108.8(4)
C75 Co2 C76 121.3(4)
C73 Co2 C76 163.9(4)
C78 Co2 C76 69.2(4)
C80 Co2 C76 41.1(4)
C72 Co2 C76 127.2(4)
C77 Co2 C76 40.6(4)
C79 Co2 C76 69.6(4)
C2 N1 C5 106.8(7)
C2 N1 Zn1 126.2(5)
C5 N1 Zn1 126.6(5)
C10 N2 C7 105.9(7)
C10 N2 Zn1 124.8(5)
C7 N2 Zn1 127.5(5)
C15 N3 C12 105.4(6)
C15 N3 Zn1 127.5(5)
C12 N3 Zn1 126.7(6)
C20 N4 C17 105.6(7)
C20 N4 Zn1 127.4(6)
C17 N4 Zn1 127.0(5)
C2 C1 C20 124.8(7)
C2 C1 C21 117.5(7)
C20 C1 C21 116.6(7)
N1 C2 C1 125.3(7)
N1 C2 C3 109.3(7)
C1 C2 C3 125.2(7)
C4 C3 C2 107.3(7)
C3 C4 C5 107.6(8)
N1 C5 C6 125.9(8)
N1 C5 C4 108.9(7)
C6 C5 C4 125.2(8)
C5 C6 C7 125.7(8)
C5 C6 C32 118.0(7)
C7 C6 C32 116.1(7)
N2 C7 C6 124.3(7)
N2 C7 C8 110.4(7)
C6 C7 C8 125.3(8)
C9 C8 C7 108.0(8)
C8 C9 C10 106.1(8)
N2 C10 C11 125.9(8)
N2 C10 C9 109.6(7)
C11 C10 C9 124.4(8)
C10 C11 C12 125.3(7)
C10 C11 C41 117.6(7)
C12 C11 C41 116.9(7)
N3 C12 C11 124.2(7)
N3 C12 C13 111.7(7)
C11 C12 C13 124.1(7)
C14 C13 C12 106.1(8)
C13 C14 C15 107.2(8)
N3 C15 C16 126.0(7)
N3 C15 C14 109.6(7)
C16 C15 C14 124.3(8)
C15 C16 C17 123.5(8)
C15 C16 C52 117.1(7)
C17 C16 C52 119.3(7)
N4 C17 C16 126.5(7)
N4 C17 C18 111.2(7)
C16 C17 C18 122.2(8)
C19 C18 C17 104.8(8)
C18 C19 C20 108.3(8)
N4 C20 C1 125.4(7)
N4 C20 C19 110.1(7)
C1 C20 C19 124.4(8)
C22 C21 C30 119.2(7)
C22 C21 C1 116.3(7)
C30 C21 C1 124.3(7)
C21 C22 C23 122.3(9)
C24 C23 C22 118.8(10)
C23 C24 C25 121.4(9)
C24 C25 C30 119.7(9)
C24 C25 C26 119.3(9)
C30 C25 C26 121.0(9)
C27 C26 C25 120.2(9)
C26 C27 C28 120.6(10)
C27 C28 C29 120.9(10)
C28 C29 C30 120.0(8)
C28 C29 C31 114.6(8)
C30 C29 C31 125.2(7)
C25 C30 C21 118.5(8)
C25 C30 C29 117.2(8)
C21 C30 C29 124.3(7)
O1 C31 O2 126.5(9)
O1 C31 C29 118.6(9)
O2 C31 C29 114.8(8)
C37 C32 C33 119.7(8)
C37 C32 C6 121.7(7)
C33 C32 C6 118.5(8)
C32 C33 C34 119.1(9)
C32 C33 C38 121.1(7)
C34 C33 C38 119.8(8)
C35 C34 C33 122.4(9)
C34 C35 C36 118.6(8)
C34 C35 C39 121.5(9)
C36 C35 C39 120.0(9)
C35 C36 C37 120.4(9)
C32 C37 C36 119.8(8)
C32 C37 C40 122.0(8)
C36 C37 C40 118.3(9)
C42 C41 C50 121.4(8)
C42 C41 C11 116.5(8)
C50 C41 C11 122.1(8)
C41 C42 C43 120.4(9)
C44 C43 C42 121.4(10)
C43 C44 C45 120.9(9)
C46 C45 C44 120.4(8)
C46 C45 C50 120.6(9)
C44 C45 C50 118.9(9)
C47 C46 C45 120.4(9)
C46 C47 C48 118.7(9)
C49 C48 C47 124.9(10)
C48 C49 C50 117.9(8)
C48 C49 C51 116.5(8)
C50 C49 C51 125.6(8)
C41 C50 C49 125.7(8)
C41 C50 C45 116.9(8)
C49 C50 C45 117.3(8)
O3 C51 O4 125.3(8)
O3 C51 C49 116.8(8)
O4 C51 C49 117.5(8)
C53 C52 C57 119.3(8)
C53 C52 C16 119.7(7)
C57 C52 C16 120.9(8)
C52 C53 C54 119.4(8)
C52 C53 C58 121.5(8)
C54 C53 C58 119.0(8)
C55 C54 C53 122.0(8)
C54 C55 C56 117.5(8)
C54 C55 C59 121.7(9)
C56 C55 C59 120.8(9)
C55 C56 C57 122.5(8)
C56 C57 C52 119.2(8)
C56 C57 C60 120.6(8)
C52 C57 C60 120.2(8)
C62 C61 C65 106.7(10)
C62 C61 Co1 69.3(6)
C65 C61 Co1 68.7(6)
C63 C62 C61 107.9(10)
C63 C62 Co1 70.0(6)
C61 C62 Co1 69.7(6)
C62 C63 C64 109.0(10)
C62 C63 Co1 69.5(6)
C64 C63 Co1 69.8(5)
C65 C64 C63 106.7(10)
C65 C64 Co1 68.8(6)
C63 C64 Co1 69.1(6)
C64 C65 C61 109.8(9)
C64 C65 Co1 71.0(6)
C61 C65 Co1 70.0(6)
C70 C66 C67 107.4(10)
C70 C66 Co1 69.2(6)
C67 C66 Co1 69.5(6)
C68 C67 C66 107.5(10)
C68 C67 Co1 69.3(6)
C66 C67 Co1 69.6(6)
C69 C68 C67 108.0(9)
C69 C68 Co1 68.8(6)
C67 C68 Co1 70.1(6)
C70 C69 C68 108.6(10)
C70 C69 Co1 70.6(6)
C68 C69 Co1 70.4(6)
C69 C70 C66 108.5(9)
C69 C70 Co1 69.1(6)
C66 C70 Co1 70.2(6)
C72 C71 C75 106.9(9)
C72 C71 Co2 70.0(6)
C75 C71 Co2 69.5(6)
C71 C72 C73 108.3(10)
C71 C72 Co2 69.5(6)
C73 C72 Co2 69.6(6)
C74 C73 C72 108.5(10)
C74 C73 Co2 69.3(6)
C72 C73 Co2 69.9(6)
C73 C74 C75 108.2(9)
C73 C74 Co2 70.4(6)
C75 C74 Co2 70.3(6)
C74 C75 C71 108.1(9)
C74 C75 Co2 69.2(5)
C71 C75 Co2 69.3(6)
C77 C76 C80 106.5(8)
C77 C76 Co2 69.3(5)
C80 C76 Co2 68.8(5)
C76 C77 C78 109.3(8)
C76 C77 Co2 70.1(5)
C78 C77 Co2 69.3(5)
C77 C78 C79 108.0(8)
C77 C78 Co2 69.9(5)
C79 C78 Co2 69.7(5)
C80 C79 C78 106.5(8)
C80 C79 Co2 69.1(5)
C78 C79 Co2 68.8(5)
C79 C80 C76 109.6(8)
C79 C80 Co2 70.0(5)
C76 C80 Co2 70.1(6)
O12 C88 O12A 113(3)

loop_
_geom_bond_atom_site_label_1
_geom_bond_atom_site_label_2
_geom_bond_distance
Zn1 N4 2.056(7)
Zn1 N3 2.059(6)
Zn1 O5 2.075(6)
Zn1 N1 2.077(7)
Zn1 N2 2.078(7)
Co1 C69 2.001(10)
Co1 C65 2.013(11)
Co1 C70 2.020(9)
Co1 C68 2.022(11)
Co1 C62 2.027(10)
Co1 C61 2.031(10)
Co1 C63 2.032(9)
Co1 C67 2.032(10)
Co1 C66 2.034(10)
Co1 C64 2.042(10)
Co2 C74 2.004(9)
Co2 C71 2.016(10)
Co2 C75 2.019(10)
Co2 C73 2.019(11)
Co2 C78 2.019(9)
Co2 C80 2.019(10)
Co2 C72 2.022(11)
Co2 C77 2.027(9)
Co2 C79 2.031(9)
Co2 C76 2.037(10)
N1 C2 1.370(10)
N1 C5 1.383(11)
N2 C10 1.364(10)
N2 C7 1.377(11)
N3 C15 1.370(11)
N3 C12 1.370(10)
N4 C20 1.356(10)
N4 C17 1.378(11)
O1 C31 1.237(11)
O2 C31 1.262(11)
O3 C51 1.229(11)
O4 C51 1.266(11)
C1 C2 1.389(12)
C1 C20 1.420(12)
C1 C21 1.519(11)
C2 C3 1.444(11)
C3 C4 1.345(12)
C4 C5 1.440(12)
C5 C6 1.399(11)
C6 C7 1.410(11)
C6 C32 1.505(11)
C7 C8 1.416(11)
C8 C9 1.346(12)
C9 C10 1.462(12)
C10 C11 1.392(11)
C11 C12 1.417(12)
C11 C41 1.514(11)
C12 C13 1.419(12)
C13 C14 1.357(12)
C14 C15 1.446(12)
C15 C16 1.410(11)
C16 C17 1.417(11)
C16 C52 1.495(12)
C17 C18 1.460(11)
C18 C19 1.348(12)
C19 C20 1.453(12)
C21 C22 1.368(12)
C21 C30 1.428(12)
C22 C23 1.400(13)
C23 C24 1.366(15)
C24 C25 1.403(14)
C25 C30 1.412(12)
C25 C26 1.415(14)
C26 C27 1.364(16)
C27 C28 1.385(15)
C28 C29 1.399(12)
C29 C30 1.437(12)
C29 C31 1.515(13)
C32 C37 1.396(13)
C32 C33 1.400(12)
C33 C34 1.403(12)
C33 C38 1.512(13)
C34 C35 1.363(14)
C35 C36 1.408(13)
C35 C39 1.511(12)
C36 C37 1.408(12)
C37 C40 1.500(12)
C41 C42 1.384(13)
C41 C50 1.427(12)
C42 C43 1.397(13)
C43 C44 1.342(15)
C44 C45 1.440(14)
C45 C46 1.392(14)
C45 C50 1.452(12)
C46 C47 1.367(14)
C47 C48 1.393(13)
C48 C49 1.352(13)
C49 C50 1.437(13)
C49 C51 1.512(12)
C52 C53 1.392(12)
C52 C57 1.402(12)
C53 C54 1.400(12)
C53 C58 1.515(12)
C54 C55 1.378(12)
C55 C56 1.384(13)
C55 C59 1.511(13)
C56 C57 1.386(13)
C57 C60 1.511(13)
C61 C62 1.422(14)
C61 C65 1.427(15)
C62 C63 1.404(15)
C63 C64 1.430(14)
C64 C65 1.391(15)
C66 C70 1.407(15)
C66 C67 1.420(13)
C67 C68 1.406(15)
C68 C69 1.403(15)
C69 C70 1.385(14)
C71 C72 1.398(15)
C71 C75 1.421(15)
C72 C73 1.398(14)
C73 C74 1.385(14)
C74 C75 1.391(14)
C76 C77 1.410(13)
C76 C80 1.425(12)
C77 C78 1.412(13)
C78 C79 1.434(12)
C79 C80 1.417(13)
C83 O7 1.420(13)
C84 O8 1.393(15)
C85 O9 1.362(15)
C86 O10 1.310(16)
C87 O11 1.54(4)
C88 O12 1.44(5)
C88 O12A 1.51(5)
C89 O13 1.42(8)
